data_7706034
loop_
_publ_author_name
'Naz, Nabila Rauf'
'Schnakenburg, Gregor'
'Kelemen, Zsolt'
'G\'al, Dalma'
'Nyul\'aszi, L\'aszl\'o'
'Boer\'e, Ren\'e T'
'Streubel, Rainer'

_publ_section_title
;
 A rigid anionic Janus bis(NHC) - new opportunities in NHC chemistry.
;
_journal_issue 2
_journal_name_full 'Dalton transactions (Cambridge, England : 2003)'
_journal_page_first 689
_journal_page_last 695
_journal_paper_doi 10.1039/d0dt03915b
_journal_volume 50
_journal_year 2021
_chemical_absolute_configuration ad
_chemical_formula_moiety 'C24 H42 N4 P2 Se2, 2(C F3 O3 S)'
_chemical_formula_sum 'C26 H42 F6 N4 O6 P2 S2 Se2'
_chemical_formula_weight 904.61
_chemical_name_systematic NRN-272
_space_group_crystal_system orthorhombic
_space_group_IT_number 29
_space_group_name_Hall 'P 2c -2ac'
_space_group_name_H-M_alt 'P c a 21'
_atom_sites_solution_hydrogens geom
_atom_sites_solution_primary dual
_audit_creation_date 2019-05-29
_audit_creation_method
;
Olex2 1.2
(compiled 2018.04.18 svn.r3501 for OlexSys, GUI svn.r5488)
;
_audit_update_record
;
2020-09-18 deposited with the CCDC.	2020-12-02 downloaded from the CCDC.
;
_cell_angle_alpha 90
_cell_angle_beta 90
_cell_angle_gamma 90
_cell_formula_units_Z 4
_cell_length_a 16.4677(7)
_cell_length_b 9.3211(4)
_cell_length_c 23.9930(9)
_cell_measurement_reflns_used 6641
_cell_measurement_temperature 100
_cell_measurement_theta_max 29.41
_cell_measurement_theta_min 2.62
_cell_volume 3682.9(3)
_computing_cell_refinement 'SAINT V8.38A (?, 2016)'
_computing_data_reduction 'SAINT V8.38A (?, 2016)'
_computing_molecular_graphics 'Olex2 (Dolomanov et al., 2009)'
_computing_publication_material 'Olex2 (Dolomanov et al., 2009)'
_computing_structure_refinement 'XL (Sheldrick, 2008)'
_computing_structure_solution 'XT (Sheldrick, 2015)'
_diffrn_ambient_temperature 100
_diffrn_measured_fraction_theta_full 0.999
_diffrn_measured_fraction_theta_max 0.999
_diffrn_measurement_device_type 'Bruker X8-KappaApexII'
_diffrn_measurement_method '\f and \w scans'
_diffrn_radiation_type MoK\a
_diffrn_radiation_wavelength 0.71073
_diffrn_reflns_av_R_equivalents 0.0507
_diffrn_reflns_av_unetI/netI 0.0464
_diffrn_reflns_Laue_measured_fraction_full 0.999
_diffrn_reflns_Laue_measured_fraction_max 0.999
_diffrn_reflns_limit_h_max 21
_diffrn_reflns_limit_h_min -21
_diffrn_reflns_limit_k_max 12
_diffrn_reflns_limit_k_min -12
_diffrn_reflns_limit_l_max 31
_diffrn_reflns_limit_l_min -31
_diffrn_reflns_number 32863
_diffrn_reflns_point_group_measured_fraction_full 0.999
_diffrn_reflns_point_group_measured_fraction_max 0.999
_diffrn_reflns_theta_full 25.242
_diffrn_reflns_theta_max 28.000
_diffrn_reflns_theta_min 0.849
_diffrn_standards_number 0
_exptl_absorpt_coefficient_mu 2.282
_exptl_absorpt_correction_T_max 0.7461
_exptl_absorpt_correction_T_min 0.5453
_exptl_absorpt_correction_type empirical
_exptl_absorpt_process_details
'SADABS-2016/2 (Bruker,2016/2) was used for absorption correction. wR2(int) was 0.1098 before and 0.0568 after correction. The Ratio of minimum to maximum transmission is 0.7309. The \l/2 correction factor is Not present.'
_exptl_crystal_colour 'clear light yellow'
_exptl_crystal_colour_lustre clear
_exptl_crystal_colour_modifier light
_exptl_crystal_colour_primary yellow
_exptl_crystal_density_diffrn 1.632
_exptl_crystal_description block
_exptl_crystal_F_000 1832
_exptl_crystal_size_max 0.16
_exptl_crystal_size_mid 0.14
_exptl_crystal_size_min 0.09
_refine_diff_density_max 0.594
_refine_diff_density_min -0.326
_refine_diff_density_rms 0.069
_refine_ls_abs_structure_details
;
 Flack x determined using 3514 quotients [(I+)-(I-)]/[(I+)+(I-)]
 (Parsons, Flack and Wagner, Acta Cryst. B69 (2013) 249-259).
;
_refine_ls_abs_structure_Flack 0.003(4)
_refine_ls_extinction_method none
_refine_ls_goodness_of_fit_ref 1.028
_refine_ls_hydrogen_treatment constr
_refine_ls_matrix_type full
_refine_ls_number_parameters 440
_refine_ls_number_reflns 8876
_refine_ls_number_restraints 1
_refine_ls_restrained_S_all 1.028
_refine_ls_R_factor_all 0.0358
_refine_ls_R_factor_gt 0.0298
_refine_ls_shift/su_max 0.001
_refine_ls_shift/su_mean 0.000
_refine_ls_structure_factor_coef Fsqd
_refine_ls_weighting_details 'w=1/[\s^2^(Fo^2^)+(0.0260P)^2^+0.0237P] where P=(Fo^2^+2Fc^2^)/3'
_refine_ls_weighting_scheme calc
_refine_ls_wR_factor_gt 0.0611
_refine_ls_wR_factor_ref 0.0632
_reflns_Friedel_coverage 0.953
_reflns_Friedel_fraction_full 0.999
_reflns_Friedel_fraction_max 0.999
_reflns_number_gt 8049
_reflns_number_total 8876
_reflns_threshold_expression 'I > 2\s(I)'
_cod_data_source_file d0dt03915b2.cif
_cod_data_source_block 6000f
_cod_depositor_comments 'Adding full bibliography for 7706033--7706034.cif.'
_cod_database_code 7706034
_shelx_shelxl_version_number 2017/1
_shelx_space_group_comment
;
The symmetry employed for this shelxl refinement is uniquely defined
by the following loop, which should always be used as a source of
symmetry information in preference to the above space-group names.
They are only intended as comments.
;
_shelx_estimated_absorpt_t_max 0.821
_shelx_estimated_absorpt_t_min 0.712
_olex2_refinement_description
;
1. Twinned data refinement
 Scales: 0.511(8)
 0.489(8)
2. Fixed Uiso
 At 1.2 times of:
  All C(H,H) groups
 At 1.5 times of:
  All C(H,H,H) groups
3.a Secondary CH2 refined with riding coordinates:
 C4(H4A,H4B), C5(H5A,H5B), C6(H6A,H6B), C9(H9A,H9B), C10(H10A,H10B), C11(H11A,
 H11B), C16(H16A,H16B), C17(H17A,H17B), C18(H18A,H18B), C21(H21A,H21B),
 C22(H22A,H22B), C23(H23A,H23B)
3.b Idealised Me refined as rotating group:
 C7(H7A,H7B,H7C), C8(H8A,H8B,H8C), C12(H12A,H12B,H12C), C19(H19A,H19B,H19C),
 C20(H20A,H20B,H20C), C24(H24A,H24B,H24C)
;
_olex2_submission_special_instructions 'No special instructions were received'

loop_
_space_group_symop_operation_xyz
'x, y, z'
'-x, -y, z+1/2'
'x+1/2, -y, z'
'-x+1/2, y, z+1/2'

loop_
_atom_site_label
_atom_site_type_symbol
_atom_site_fract_x
_atom_site_fract_y
_atom_site_fract_z
_atom_site_U_iso_or_equiv
_atom_site_adp_type
_atom_site_occupancy
_atom_site_site_symmetry_order
_atom_site_calc_flag
_atom_site_refinement_flags_posn
_atom_site_refinement_flags_adp
_atom_site_refinement_flags_occupancy
_atom_site_disorder_assembly
_atom_site_disorder_group
Se1 Se 0.62295(3) 0.82131(4) 0.30033(2) 0.01259(9) Uani 1 1 d . . . . .
Se2 Se 0.35480(2) 0.68036(4) 0.69968(2) 0.01221(9) Uani 1 1 d . . . . .
P1 P 0.39657(6) 0.85543(12) 0.47644(4) 0.0123(2) Uani 1 1 d . . . . .
P2 P 0.57664(6) 0.64171(12) 0.52186(4) 0.0120(2) Uani 1 1 d . . . . .
N1 N 0.5024(2) 0.8506(4) 0.38740(14) 0.0115(7) Uani 1 1 d . . . . .
N2 N 0.6075(2) 0.7263(4) 0.41425(14) 0.0108(7) Uani 1 1 d . . . . .
N3 N 0.3667(2) 0.7730(4) 0.58488(14) 0.0102(7) Uani 1 1 d . . . . .
N4 N 0.4708(2) 0.6451(4) 0.61064(14) 0.0106(7) Uani 1 1 d . . . . .
C1 C 0.4864(2) 0.8092(4) 0.44240(16) 0.0107(8) Uani 1 1 d . . . . .
C2 C 0.5751(2) 0.7994(4) 0.37170(16) 0.0112(8) Uani 1 1 d . . . . .
C3 C 0.5544(2) 0.7284(5) 0.45967(17) 0.0111(8) Uani 1 1 d . . . . .
C4 C 0.4458(2) 0.9311(4) 0.35134(17) 0.0132(8) Uani 1 1 d . . . . .
H4A H 0.477099 0.984558 0.322917 0.016 Uiso 1 1 calc R . . . .
H4B H 0.415597 1.001671 0.374180 0.016 Uiso 1 1 calc R . . . .
C5 C 0.3857(3) 0.8321(5) 0.32240(19) 0.0215(10) Uani 1 1 d . . . . .
H5A H 0.352817 0.781939 0.350910 0.026 Uiso 1 1 calc R . . . .
H5B H 0.416103 0.758591 0.301123 0.026 Uiso 1 1 calc R . . . .
C6 C 0.3290(3) 0.9125(5) 0.28276(18) 0.0239(10) Uani 1 1 d . . . . .
H6A H 0.287518 0.844788 0.268623 0.029 Uiso 1 1 calc R . . . .
H6B H 0.300485 0.988520 0.303869 0.029 Uiso 1 1 calc R . . . .
C7 C 0.3723(3) 0.9804(7) 0.2335(2) 0.0345(13) Uani 1 1 d . . . . .
H7A H 0.332167 1.023375 0.208329 0.052 Uiso 1 1 calc GR . . . .
H7B H 0.403096 0.906738 0.213392 0.052 Uiso 1 1 calc GR . . . .
H7C H 0.409491 1.054858 0.246834 0.052 Uiso 1 1 calc GR . . . .
C8 C 0.5963(3) 0.6275(5) 0.27541(19) 0.0187(9) Uani 1 1 d . . . . .
H8A H 0.616103 0.613648 0.237277 0.028 Uiso 1 1 calc GR . . . .
H8B H 0.537268 0.614267 0.276279 0.028 Uiso 1 1 calc GR . . . .
H8C H 0.622114 0.557474 0.300171 0.028 Uiso 1 1 calc GR . . . .
C9 C 0.6899(2) 0.6636(5) 0.41551(17) 0.0131(8) Uani 1 1 d . . . . .
H9A H 0.707676 0.642750 0.376943 0.016 Uiso 1 1 calc R . . . .
H9B H 0.688481 0.571871 0.436293 0.016 Uiso 1 1 calc R . . . .
C10 C 0.7500(3) 0.7631(5) 0.44260(19) 0.0173(9) Uani 1 1 d . . . . .
H10A H 0.734603 0.776926 0.482123 0.021 Uiso 1 1 calc R . . . .
H10B H 0.747425 0.857700 0.423949 0.021 Uiso 1 1 calc R . . . .
C11 C 0.8365(3) 0.7071(5) 0.43986(19) 0.0183(9) Uani 1 1 d . . . . .
H11A H 0.872884 0.776897 0.458392 0.022 Uiso 1 1 calc R . . . .
H11B H 0.853136 0.700404 0.400303 0.022 Uiso 1 1 calc R . . . .
C12 C 0.8474(3) 0.5596(6) 0.4674(2) 0.0234(11) Uani 1 1 d . . . . .
H12A H 0.819939 0.486351 0.445006 0.035 Uiso 1 1 calc GR . . . .
H12B H 0.823837 0.561447 0.504928 0.035 Uiso 1 1 calc GR . . . .
H12C H 0.905400 0.536987 0.469933 0.035 Uiso 1 1 calc GR . . . .
C13 C 0.4193(3) 0.7701(4) 0.53937(17) 0.0109(8) Uani 1 1 d . . . . .
C14 C 0.3989(2) 0.6981(4) 0.62701(17) 0.0106(8) Uani 1 1 d . . . . .
C15 C 0.4868(2) 0.6878(4) 0.55591(16) 0.0098(8) Uani 1 1 d . . . . .
C16 C 0.2852(2) 0.8390(4) 0.58463(17) 0.0125(8) Uani 1 1 d . . . . .
H16A H 0.286419 0.928080 0.562189 0.015 Uiso 1 1 calc R . . . .
H16B H 0.269617 0.864774 0.623202 0.015 Uiso 1 1 calc R . . . .
C17 C 0.2226(3) 0.7363(5) 0.56043(18) 0.0147(9) Uani 1 1 d . . . . .
H17A H 0.236285 0.716281 0.521020 0.018 Uiso 1 1 calc R . . . .
H17B H 0.224703 0.644488 0.581103 0.018 Uiso 1 1 calc R . . . .
C18 C 0.1370(3) 0.7968(5) 0.5636(2) 0.0227(10) Uani 1 1 d . . . . .
H18A H 0.121843 0.808207 0.603237 0.027 Uiso 1 1 calc R . . . .
H18B H 0.099024 0.726671 0.546771 0.027 Uiso 1 1 calc R . . . .
C19 C 0.1266(3) 0.9410(6) 0.5341(2) 0.0255(11) Uani 1 1 d . . . . .
H19A H 0.143893 0.932154 0.495175 0.038 Uiso 1 1 calc GR . . . .
H19B H 0.159769 1.013746 0.552841 0.038 Uiso 1 1 calc GR . . . .
H19C H 0.069342 0.969727 0.535394 0.038 Uiso 1 1 calc GR . . . .
C20 C 0.3885(3) 0.8741(5) 0.72220(19) 0.0192(10) Uani 1 1 d . . . . .
H20A H 0.357160 0.945415 0.701280 0.029 Uiso 1 1 calc GR . . . .
H20B H 0.446493 0.886805 0.714357 0.029 Uiso 1 1 calc GR . . . .
H20C H 0.378765 0.886773 0.762189 0.029 Uiso 1 1 calc GR . . . .
C21 C 0.5233(2) 0.5500(4) 0.64431(17) 0.0136(8) Uani 1 1 d . . . . .
H21A H 0.556184 0.489960 0.618837 0.016 Uiso 1 1 calc R . . . .
H21B H 0.488429 0.485004 0.666494 0.016 Uiso 1 1 calc R . . . .
C22 C 0.5799(3) 0.6292(5) 0.68345(18) 0.0169(9) Uani 1 1 d . . . . .
H22A H 0.547770 0.685396 0.710650 0.020 Uiso 1 1 calc R . . . .
H22B H 0.614239 0.696562 0.661972 0.020 Uiso 1 1 calc R . . . .
C23 C 0.6337(3) 0.5211(5) 0.71434(18) 0.0203(9) Uani 1 1 d . . . . .
H23A H 0.599903 0.439200 0.726622 0.024 Uiso 1 1 calc R . . . .
H23B H 0.675264 0.483779 0.688284 0.024 Uiso 1 1 calc R . . . .
C24 C 0.6760(3) 0.5857(6) 0.7648(2) 0.0309(12) Uani 1 1 d . . . . .
H24A H 0.708522 0.668464 0.753142 0.046 Uiso 1 1 calc GR . . . .
H24B H 0.711522 0.513580 0.781848 0.046 Uiso 1 1 calc GR . . . .
H24C H 0.635241 0.616658 0.792053 0.046 Uiso 1 1 calc GR . . . .
S1 S 0.66005(6) 0.24431(12) 0.37422(4) 0.0138(2) Uani 1 1 d . . . . .
F1 F 0.54571(16) 0.4345(3) 0.39647(13) 0.0311(7) Uani 1 1 d . . . . .
F2 F 0.50743(17) 0.2631(3) 0.34285(12) 0.0302(7) Uani 1 1 d . . . . .
F3 F 0.52443(18) 0.2240(4) 0.43073(13) 0.0351(8) Uani 1 1 d . . . . .
O1 O 0.6800(2) 0.3232(3) 0.32442(13) 0.0206(7) Uani 1 1 d . . . . .
O2 O 0.65459(19) 0.0903(3) 0.36731(13) 0.0221(7) Uani 1 1 d . . . . .
O3 O 0.7012(2) 0.2929(3) 0.42385(13) 0.0220(7) Uani 1 1 d . . . . .
C25 C 0.5542(3) 0.2940(5) 0.3866(2) 0.0199(10) Uani 1 1 d . . . . .
S2 S 0.31459(6) 0.25665(11) 0.63034(4) 0.0142(2) Uani 1 1 d . . . . .
F4 F 0.44500(18) 0.2746(3) 0.56763(12) 0.0307(7) Uani 1 1 d . . . . .
F5 F 0.42071(16) 0.0609(3) 0.59869(13) 0.0303(7) Uani 1 1 d . . . . .
F6 F 0.46963(16) 0.2211(3) 0.65297(11) 0.0219(6) Uani 1 1 d . . . . .
O4 O 0.2657(2) 0.2124(3) 0.58401(13) 0.0224(7) Uani 1 1 d . . . . .
O5 O 0.3006(2) 0.1784(4) 0.68148(13) 0.0224(7) Uani 1 1 d . . . . .
O6 O 0.32422(19) 0.4097(3) 0.63705(13) 0.0209(7) Uani 1 1 d . . . . .
C26 C 0.4174(3) 0.2016(5) 0.61084(19) 0.0178(9) Uani 1 1 d . . . . .

loop_
_atom_site_aniso_label
_atom_site_aniso_U_11
_atom_site_aniso_U_22
_atom_site_aniso_U_33
_atom_site_aniso_U_23
_atom_site_aniso_U_13
_atom_site_aniso_U_12
Se1 0.0148(2) 0.01179(19) 0.01116(19) 0.00039(19) 0.00313(16) -0.00060(16)
Se2 0.0141(2) 0.01162(19) 0.01097(18) 0.0002(2) 0.00283(15) -0.00075(16)
P1 0.0100(5) 0.0155(6) 0.0113(5) 0.0014(4) 0.0006(4) 0.0026(4)
P2 0.0099(5) 0.0146(5) 0.0114(5) 0.0019(4) 0.0007(4) 0.0029(4)
N1 0.0111(18) 0.0131(17) 0.0104(16) -0.0001(14) 0.0010(12) 0.0012(13)
N2 0.0080(17) 0.0126(18) 0.0119(18) -0.0018(14) 0.0010(13) 0.0019(14)
N3 0.0093(18) 0.0121(17) 0.0092(17) -0.0014(14) 0.0004(12) 0.0006(13)
N4 0.0130(18) 0.0102(17) 0.0086(16) -0.0006(13) 0.0000(13) 0.0006(13)
C1 0.011(2) 0.010(2) 0.0107(19) -0.0013(16) 0.0002(15) -0.0025(16)
C2 0.013(2) 0.010(2) 0.0108(19) -0.0011(16) 0.0010(16) -0.0019(15)
C3 0.009(2) 0.013(2) 0.0115(19) -0.0020(16) 0.0024(15) -0.0003(16)
C4 0.015(2) 0.0119(19) 0.0133(19) 0.0037(16) -0.0011(16) 0.0045(16)
C5 0.020(2) 0.024(2) 0.021(2) 0.0064(19) -0.0048(18) -0.005(2)
C6 0.014(2) 0.033(3) 0.024(2) 0.008(2) -0.0062(17) -0.001(2)
C7 0.023(3) 0.053(4) 0.028(3) 0.016(3) -0.003(2) 0.001(2)
C8 0.025(2) 0.017(2) 0.015(2) -0.0034(19) 0.0019(18) -0.0048(19)
C9 0.011(2) 0.016(2) 0.013(2) -0.0020(17) -0.0004(15) 0.0035(16)
C10 0.013(2) 0.019(2) 0.019(2) 0.002(2) -0.0001(17) -0.0011(19)
C11 0.013(2) 0.020(2) 0.022(2) 0.0010(19) 0.0005(18) 0.0004(18)
C12 0.016(3) 0.024(3) 0.030(3) -0.001(2) -0.0052(19) 0.0015(19)
C13 0.012(2) 0.0103(19) 0.0106(18) -0.0022(16) 0.0019(15) -0.0020(16)
C14 0.010(2) 0.010(2) 0.0120(19) -0.0042(16) -0.0001(15) -0.0031(15)
C15 0.008(2) 0.0101(19) 0.0108(19) -0.0016(16) 0.0001(14) -0.0018(16)
C16 0.008(2) 0.017(2) 0.012(2) 0.0009(17) -0.0003(15) 0.0018(16)
C17 0.013(2) 0.012(2) 0.019(2) -0.0011(18) 0.0004(16) 0.0001(17)
C18 0.011(2) 0.029(3) 0.028(3) 0.001(2) 0.0003(18) -0.0016(19)
C19 0.015(3) 0.025(3) 0.036(3) 0.002(2) -0.0054(19) 0.0040(19)
C20 0.031(3) 0.012(2) 0.014(2) -0.0032(18) -0.0014(18) -0.0010(19)
C21 0.012(2) 0.015(2) 0.014(2) 0.0016(16) 0.0004(15) 0.0015(16)
C22 0.016(2) 0.015(2) 0.020(2) 0.0020(17) -0.0011(16) -0.0005(17)
C23 0.014(2) 0.026(2) 0.022(2) 0.0067(18) -0.0017(16) 0.0029(18)
C24 0.023(3) 0.046(3) 0.024(2) 0.006(2) -0.007(2) -0.001(2)
S1 0.0139(5) 0.0143(5) 0.0130(5) -0.0003(4) 0.0001(4) -0.0004(4)
F1 0.0243(15) 0.0212(14) 0.0478(18) -0.0123(14) 0.0048(13) 0.0049(12)
F2 0.0222(16) 0.0279(16) 0.0405(17) -0.0035(14) -0.0120(13) 0.0002(13)
F3 0.0211(16) 0.046(2) 0.0381(17) 0.0122(16) 0.0136(13) -0.0003(14)
O1 0.0245(18) 0.0197(17) 0.0175(15) 0.0048(13) 0.0020(13) 0.0010(14)
O2 0.0275(19) 0.0150(16) 0.0236(17) -0.0035(14) 0.0024(14) 0.0008(14)
O3 0.0227(18) 0.0256(17) 0.0176(15) -0.0026(14) -0.0057(13) -0.0046(14)
C25 0.014(2) 0.019(2) 0.027(3) -0.003(2) 0.0005(18) -0.0011(18)
S2 0.0131(5) 0.0143(5) 0.0151(5) -0.0012(4) 0.0001(4) -0.0010(4)
F4 0.0201(16) 0.0454(19) 0.0266(14) 0.0094(14) 0.0084(11) -0.0001(13)
F5 0.0236(16) 0.0211(14) 0.0462(18) -0.0164(13) 0.0031(13) 0.0007(12)
F6 0.0172(14) 0.0225(14) 0.0261(15) -0.0030(12) -0.0060(11) 0.0013(11)
O4 0.0210(18) 0.0259(17) 0.0204(16) -0.0018(14) -0.0055(13) -0.0035(14)
O5 0.0215(17) 0.0249(17) 0.0207(16) 0.0036(14) 0.0023(12) 0.0001(14)
O6 0.0222(17) 0.0134(15) 0.0272(18) -0.0017(14) -0.0025(13) 0.0016(13)
C26 0.017(2) 0.017(2) 0.020(2) -0.0016(18) 0.0008(18) -0.0042(18)

loop_
_atom_type_symbol
_atom_type_description
_atom_type_scat_dispersion_real
_atom_type_scat_dispersion_imag
_atom_type_scat_source
C C 0.0033 0.0016 'International Tables Vol C Tables 4.2.6.8 and 6.1.1.4'
H H 0.0000 0.0000 'International Tables Vol C Tables 4.2.6.8 and 6.1.1.4'
F F 0.0171 0.0103 'International Tables Vol C Tables 4.2.6.8 and 6.1.1.4'
N N 0.0061 0.0033 'International Tables Vol C Tables 4.2.6.8 and 6.1.1.4'
O O 0.0106 0.0060 'International Tables Vol C Tables 4.2.6.8 and 6.1.1.4'
P P 0.1023 0.0942 'International Tables Vol C Tables 4.2.6.8 and 6.1.1.4'
S S 0.1246 0.1234 'International Tables Vol C Tables 4.2.6.8 and 6.1.1.4'
Se Se -0.0929 2.2259 'International Tables Vol C Tables 4.2.6.8 and 6.1.1.4'

loop_
_geom_angle_atom_site_label_1
_geom_angle_atom_site_label_2
_geom_angle_atom_site_label_3
_geom_angle
_geom_angle_site_symmetry_1
_geom_angle_site_symmetry_3
_geom_angle_publ_flag
C2 Se1 C8 94.78(18) . . ?
C14 Se2 C20 93.70(18) . . ?
C1 P1 C13 96.3(2) . . ?
C3 P2 C15 96.3(2) . . ?
C1 N1 C4 125.0(3) . . ?
C2 N1 C1 109.5(3) . . ?
C2 N1 C4 125.4(3) . . ?
C2 N2 C3 109.8(3) . . ?
C2 N2 C9 125.7(3) . . ?
C3 N2 C9 124.3(3) . . ?
C13 N3 C16 124.7(3) . . ?
C14 N3 C13 109.6(4) . . ?
C14 N3 C16 125.5(3) . . ?
C14 N4 C15 109.6(3) . . ?
C14 N4 C21 125.2(3) . . ?
C15 N4 C21 125.1(3) . . ?
N1 C1 P1 122.2(3) . . ?
N1 C1 C3 106.0(3) . . ?
C3 C1 P1 131.9(3) . . ?
N1 C2 Se1 125.8(3) . . ?
N2 C2 Se1 125.3(3) . . ?
N2 C2 N1 108.8(3) . . ?
N2 C3 P2 122.2(3) . . ?
N2 C3 C1 105.9(3) . . ?
C1 C3 P2 131.9(3) . . ?
N1 C4 H4A 109.3 . . ?
N1 C4 H4B 109.3 . . ?
N1 C4 C5 111.7(3) . . ?
H4A C4 H4B 107.9 . . ?
C5 C4 H4A 109.3 . . ?
C5 C4 H4B 109.3 . . ?
C4 C5 H5A 109.1 . . ?
C4 C5 H5B 109.1 . . ?
C4 C5 C6 112.6(4) . . ?
H5A C5 H5B 107.8 . . ?
C6 C5 H5A 109.1 . . ?
C6 C5 H5B 109.1 . . ?
C5 C6 H6A 108.8 . . ?
C5 C6 H6B 108.8 . . ?
H6A C6 H6B 107.7 . . ?
C7 C6 C5 113.7(4) . . ?
C7 C6 H6A 108.8 . . ?
C7 C6 H6B 108.8 . . ?
C6 C7 H7A 109.5 . . ?
C6 C7 H7B 109.5 . . ?
C6 C7 H7C 109.5 . . ?
H7A C7 H7B 109.5 . . ?
H7A C7 H7C 109.5 . . ?
H7B C7 H7C 109.5 . . ?
Se1 C8 H8A 109.5 . . ?
Se1 C8 H8B 109.5 . . ?
Se1 C8 H8C 109.5 . . ?
H8A C8 H8B 109.5 . . ?
H8A C8 H8C 109.5 . . ?
H8B C8 H8C 109.5 . . ?
N2 C9 H9A 109.3 . . ?
N2 C9 H9B 109.3 . . ?
N2 C9 C10 111.7(3) . . ?
H9A C9 H9B 107.9 . . ?
C10 C9 H9A 109.3 . . ?
C10 C9 H9B 109.3 . . ?
C9 C10 H10A 109.0 . . ?
C9 C10 H10B 109.0 . . ?
C9 C10 C11 112.8(4) . . ?
H10A C10 H10B 107.8 . . ?
C11 C10 H10A 109.0 . . ?
C11 C10 H10B 109.0 . . ?
C10 C11 H11A 108.9 . . ?
C10 C11 H11B 108.9 . . ?
C10 C11 C12 113.5(4) . . ?
H11A C11 H11B 107.7 . . ?
C12 C11 H11A 108.9 . . ?
C12 C11 H11B 108.9 . . ?
C11 C12 H12A 109.5 . . ?
C11 C12 H12B 109.5 . . ?
C11 C12 H12C 109.5 . . ?
H12A C12 H12B 109.5 . . ?
H12A C12 H12C 109.5 . . ?
H12B C12 H12C 109.5 . . ?
N3 C13 P1 122.4(3) . . ?
N3 C13 C15 106.3(4) . . ?
C15 C13 P1 131.4(3) . . ?
N3 C14 Se2 126.0(3) . . ?
N3 C14 N4 108.7(3) . . ?
N4 C14 Se2 125.1(3) . . ?
N4 C15 P2 122.0(3) . . ?
N4 C15 C13 105.8(3) . . ?
C13 C15 P2 132.2(3) . . ?
N3 C16 H16A 109.5 . . ?
N3 C16 H16B 109.5 . . ?
N3 C16 C17 110.8(3) . . ?
H16A C16 H16B 108.1 . . ?
C17 C16 H16A 109.5 . . ?
C17 C16 H16B 109.5 . . ?
C16 C17 H17A 109.2 . . ?
C16 C17 H17B 109.2 . . ?
H17A C17 H17B 107.9 . . ?
C18 C17 C16 112.1(4) . . ?
C18 C17 H17A 109.2 . . ?
C18 C17 H17B 109.2 . . ?
C17 C18 H18A 108.7 . . ?
C17 C18 H18B 108.7 . . ?
C17 C18 C19 114.0(4) . . ?
H18A C18 H18B 107.6 . . ?
C19 C18 H18A 108.7 . . ?
C19 C18 H18B 108.7 . . ?
C18 C19 H19A 109.5 . . ?
C18 C19 H19B 109.5 . . ?
C18 C19 H19C 109.5 . . ?
H19A C19 H19B 109.5 . . ?
H19A C19 H19C 109.5 . . ?
H19B C19 H19C 109.5 . . ?
Se2 C20 H20A 109.5 . . ?
Se2 C20 H20B 109.5 . . ?
Se2 C20 H20C 109.5 . . ?
H20A C20 H20B 109.5 . . ?
H20A C20 H20C 109.5 . . ?
H20B C20 H20C 109.5 . . ?
N4 C21 H21A 108.8 . . ?
N4 C21 H21B 108.8 . . ?
N4 C21 C22 114.0(3) . . ?
H21A C21 H21B 107.7 . . ?
C22 C21 H21A 108.8 . . ?
C22 C21 H21B 108.8 . . ?
C21 C22 H22A 109.8 . . ?
C21 C22 H22B 109.8 . . ?
C21 C22 C23 109.6(4) . . ?
H22A C22 H22B 108.2 . . ?
C23 C22 H22A 109.8 . . ?
C23 C22 H22B 109.8 . . ?
C22 C23 H23A 109.0 . . ?
C22 C23 H23B 109.0 . . ?
H23A C23 H23B 107.8 . . ?
C24 C23 C22 112.9(4) . . ?
C24 C23 H23A 109.0 . . ?
C24 C23 H23B 109.0 . . ?
C23 C24 H24A 109.5 . . ?
C23 C24 H24B 109.5 . . ?
C23 C24 H24C 109.5 . . ?
H24A C24 H24B 109.5 . . ?
H24A C24 H24C 109.5 . . ?
H24B C24 H24C 109.5 . . ?
O1 S1 O2 115.2(2) . . ?
O1 S1 O3 114.66(19) . . ?
O1 S1 C25 102.9(2) . . ?
O2 S1 C25 102.2(2) . . ?
O3 S1 O2 115.78(19) . . ?
O3 S1 C25 103.5(2) . . ?
F1 C25 S1 112.1(3) . . ?
F2 C25 S1 111.6(3) . . ?
F2 C25 F1 106.9(4) . . ?
F2 C25 F3 107.8(4) . . ?
F3 C25 S1 110.8(3) . . ?
F3 C25 F1 107.4(4) . . ?
O4 S2 O5 115.1(2) . . ?
O4 S2 O6 115.62(19) . . ?
O4 S2 C26 103.9(2) . . ?
O5 S2 C26 102.9(2) . . ?
O6 S2 O5 114.9(2) . . ?
O6 S2 C26 101.8(2) . . ?
F4 C26 S2 112.0(3) . . ?
F4 C26 F5 108.5(4) . . ?
F4 C26 F6 107.5(4) . . ?
F5 C26 S2 111.5(3) . . ?
F6 C26 S2 111.3(3) . . ?
F6 C26 F5 105.6(4) . . ?

loop_
_geom_bond_atom_site_label_1
_geom_bond_atom_site_label_2
_geom_bond_distance
_geom_bond_site_symmetry_2
_geom_bond_publ_flag
Se1 C2 1.896(4) . ?
Se1 C8 1.952(4) . ?
Se2 C14 1.896(4) . ?
Se2 C20 1.965(4) . ?
P1 C1 1.744(4) . ?
P1 C13 1.747(4) . ?
P2 C3 1.736(4) . ?
P2 C15 1.744(4) . ?
N1 C1 1.400(5) . ?
N1 C2 1.343(5) . ?
N1 C4 1.476(5) . ?
N2 C2 1.339(5) . ?
N2 C3 1.397(5) . ?
N2 C9 1.478(5) . ?
N3 C13 1.394(5) . ?
N3 C14 1.338(5) . ?
N3 C16 1.476(5) . ?
N4 C14 1.341(5) . ?
N4 C15 1.397(5) . ?
N4 C21 1.478(5) . ?
C1 C3 1.412(6) . ?
C4 H4A 0.9900 . ?
C4 H4B 0.9900 . ?
C4 C5 1.520(6) . ?
C5 H5A 0.9900 . ?
C5 H5B 0.9900 . ?
C5 C6 1.529(6) . ?
C6 H6A 0.9900 . ?
C6 H6B 0.9900 . ?
C6 C7 1.519(6) . ?
C7 H7A 0.9800 . ?
C7 H7B 0.9800 . ?
C7 H7C 0.9800 . ?
C8 H8A 0.9800 . ?
C8 H8B 0.9800 . ?
C8 H8C 0.9800 . ?
C9 H9A 0.9900 . ?
C9 H9B 0.9900 . ?
C9 C10 1.504(6) . ?
C10 H10A 0.9900 . ?
C10 H10B 0.9900 . ?
C10 C11 1.518(7) . ?
C11 H11A 0.9900 . ?
C11 H11B 0.9900 . ?
C11 C12 1.536(7) . ?
C12 H12A 0.9800 . ?
C12 H12B 0.9800 . ?
C12 H12C 0.9800 . ?
C13 C15 1.407(6) . ?
C16 H16A 0.9900 . ?
C16 H16B 0.9900 . ?
C16 C17 1.522(6) . ?
C17 H17A 0.9900 . ?
C17 H17B 0.9900 . ?
C17 C18 1.519(6) . ?
C18 H18A 0.9900 . ?
C18 H18B 0.9900 . ?
C18 C19 1.529(7) . ?
C19 H19A 0.9800 . ?
C19 H19B 0.9800 . ?
C19 H19C 0.9800 . ?
C20 H20A 0.9800 . ?
C20 H20B 0.9800 . ?
C20 H20C 0.9800 . ?
C21 H21A 0.9900 . ?
C21 H21B 0.9900 . ?
C21 C22 1.515(6) . ?
C22 H22A 0.9900 . ?
C22 H22B 0.9900 . ?
C22 C23 1.533(6) . ?
C23 H23A 0.9900 . ?
C23 H23B 0.9900 . ?
C23 C24 1.522(6) . ?
C24 H24A 0.9800 . ?
C24 H24B 0.9800 . ?
C24 H24C 0.9800 . ?
S1 O1 1.441(3) . ?
S1 O2 1.448(3) . ?
S1 O3 1.443(3) . ?
S1 C25 1.828(5) . ?
F1 C25 1.338(5) . ?
F2 C25 1.335(5) . ?
F3 C25 1.336(5) . ?
S2 O4 1.433(3) . ?
S2 O5 1.446(3) . ?
S2 O6 1.444(3) . ?
S2 C26 1.829(5) . ?
F4 C26 1.321(5) . ?
F5 C26 1.345(5) . ?
F6 C26 1.340(5) . ?

loop_
_twin_individual_id
_twin_individual_mass_fraction_refined
1 0.511(8)
2 0.489(8)
